data_7221901
loop_
_publ_author_name
'Shankar, Deval sathiyashivan'
'Shankar, Bhaskaran'
'Rajakannu, Palanisamy'
'Vishnoi, Pratap'
'Masram, Dhanraj T.'
'Malaichamy, Sathiyendiran'

_publ_section_title
;
 Steric group enforced aromatic cyclic trimer conformer in tripodal
 molecules
;
_journal_name_full 'RSC Adv.'
_journal_paper_doi 10.1039/C5RA05151G
_journal_year 2015
_chemical_formula_moiety 'C51 H45 N9'
_chemical_formula_sum 'C51 H45 N9'
_chemical_formula_weight 783.96
_space_group_crystal_system triclinic
_space_group_IT_number 2
_space_group_name_Hall '-P 1'
_space_group_name_H-M_alt 'P -1'
_symmetry_space_group_name_Hall '-P 1'
_symmetry_space_group_name_H-M 'P -1'
_atom_sites_solution_hydrogens geom
_audit_creation_method SHELXL-2014/7
_audit_update_record
;
2015-08-20 deposited with the CCDC.
2015-08-25 downloaded from the CCDC.
;
_cell_angle_alpha 108.993(9)
_cell_angle_beta 107.036(8)
_cell_angle_gamma 99.777(7)
_cell_formula_units_Z 2
_cell_length_a 11.0412(8)
_cell_length_b 14.3405(14)
_cell_length_c 16.4975(18)
_cell_measurement_reflns_used 1628
_cell_measurement_temperature 296(2)
_cell_measurement_theta_max 61.4430
_cell_measurement_theta_min 4.3550
_cell_volume 2257.7(4)
_computing_cell_refinement
;
CrysAlisPro, Agilent Technologies,
Version 1.171.37.35h (release 09-02-2015 CrysAlis171 .NET)
(compiled Feb  9 2015,16:26:32)
;
_computing_data_collection
;
CrysAlisPro, Agilent Technologies,
Version 1.171.37.35h (release 09-02-2015 CrysAlis171 .NET)
(compiled Feb  9 2015,16:26:32)
;
_computing_data_reduction
;
CrysAlisPro, Agilent Technologies,
Version 1.171.37.35h (release 09-02-2015 CrysAlis171 .NET)
(compiled Feb  9 2015,16:26:32)
;
_computing_molecular_graphics 'ORTEP-3 (Farrugia, 1997)'
_computing_publication_material 'SHELXL-2014/7 (Sheldrick, 2014)'
_computing_structure_refinement 'SHELXL-2014/7 (Sheldrick, 2014)'
_computing_structure_solution 'SHELXL-2014/7 (Sheldrick, 2014)'
_diffrn_ambient_temperature 296(2)
_diffrn_measured_fraction_theta_full 0.998
_diffrn_measured_fraction_theta_max 0.969
_diffrn_measurement_device_type 'Xcalibur, Eos, Gemini'
_diffrn_measurement_method '\w scans'
_diffrn_radiation_type CuK\a
_diffrn_radiation_wavelength 1.54184
_diffrn_reflns_av_R_equivalents 0.0540
_diffrn_reflns_av_unetI/netI 0.1041
_diffrn_reflns_laue_measured_fraction_full 0.998
_diffrn_reflns_laue_measured_fraction_max 0.969
_diffrn_reflns_limit_h_max 13
_diffrn_reflns_limit_h_min -10
_diffrn_reflns_limit_k_max 17
_diffrn_reflns_limit_k_min -16
_diffrn_reflns_limit_l_max 19
_diffrn_reflns_limit_l_min -20
_diffrn_reflns_number 17223
_diffrn_reflns_point_group_measured_fraction_full 0.998
_diffrn_reflns_point_group_measured_fraction_max 0.969
_diffrn_reflns_theta_full 67.684
_diffrn_reflns_theta_max 72.060
_diffrn_reflns_theta_min 3.054
_diffrn_source 'Enhance (Cu) X-ray Source'
_exptl_absorpt_coefficient_mu 0.547
_exptl_absorpt_correction_T_max 1.00000
_exptl_absorpt_correction_T_min 0.68276
_exptl_absorpt_correction_type multi-scan
_exptl_absorpt_process_details
;
CrysAlisPro, Agilent Technologies,
Version 1.171.37.35h (release 09-02-2015 CrysAlis171 .NET)
(compiled Feb  9 2015,16:26:32)
Empirical absorption correction using spherical harmonics,
 implemented in SCALE3 ABSPACK scaling algorithm.
;
_exptl_crystal_colour colourless
_exptl_crystal_density_diffrn 1.153
_exptl_crystal_description prism
_exptl_crystal_F_000 828
_exptl_crystal_size_max 0.18
_exptl_crystal_size_mid 0.15
_exptl_crystal_size_min 0.13
_refine_diff_density_max 0.155
_refine_diff_density_min -0.185
_refine_diff_density_rms 0.040
_refine_ls_extinction_method none
_refine_ls_goodness_of_fit_ref 0.878
_refine_ls_hydrogen_treatment constr
_refine_ls_matrix_type full
_refine_ls_number_parameters 544
_refine_ls_number_reflns 8621
_refine_ls_number_restraints 0
_refine_ls_restrained_S_all 0.878
_refine_ls_R_factor_all 0.1378
_refine_ls_R_factor_gt 0.0653
_refine_ls_shift/su_max 0.000
_refine_ls_shift/su_mean 0.000
_refine_ls_structure_factor_coef Fsqd
_refine_ls_weighting_details 'w=1/[\s^2^(Fo^2^)+(0.0465P)^2^] where P=(Fo^2^+2Fc^2^)/3'
_refine_ls_weighting_scheme calc
_refine_ls_wR_factor_gt 0.1379
_refine_ls_wR_factor_ref 0.1835
_reflns_Friedel_coverage 0.000
_reflns_number_gt 3696
_reflns_number_total 8621
_reflns_threshold_expression 'I > 2\s(I)'
_cod_data_source_file c5ra05151g2.cif
_cod_data_source_block compound5
_cod_database_code 7221901
_shelx_shelxl_version_number 2014/7
_shelx_space_group_comment
;
The symmetry employed for this shelxl refinement is uniquely defined
by the following loop, which should always be used as a source of
symmetry information in preference to the above space-group names.
They are only intended as comments.
;

loop_
_space_group_symop_operation_xyz
'x, y, z'
'-x, -y, -z'

loop_
_atom_site_label
_atom_site_type_symbol
_atom_site_fract_x
_atom_site_fract_y
_atom_site_fract_z
_atom_site_U_iso_or_equiv
_atom_site_adp_type
_atom_site_occupancy
_atom_site_site_symmetry_order
_atom_site_calc_flag
_atom_site_refinement_flags_posn
_atom_site_refinement_flags_adp
N1 N 0.9410(3) 0.3495(2) 0.4110(2) 0.0646(8) Uani 1 1 d . .
N2 N 0.7971(4) 0.3508(3) 0.4837(3) 0.0889(11) Uani 1 1 d . .
N3 N 1.0325(5) 0.2066(4) 0.4931(3) 0.1132(15) Uani 1 1 d . .
N4 N 1.0588(3) 0.4902(2) 0.11925(19) 0.0515(6) Uani 1 1 d . .
N5 N 1.0662(3) 0.6558(2) 0.1486(2) 0.0656(8) Uani 1 1 d . .
N6 N 1.3493(3) 0.5564(3) 0.1735(3) 0.0768(10) Uani 1 1 d . .
N7 N 0.6505(3) 0.0860(2) -0.0009(2) 0.0561(7) Uani 1 1 d . .
N8 N 0.4701(3) 0.0675(2) -0.1194(2) 0.0659(8) Uani 1 1 d . .
N9 N 0.7179(3) -0.0652(3) -0.1391(2) 0.0786(10) Uani 1 1 d . .
C1 C 1.0118(3) 0.2946(2) 0.2770(2) 0.0489(7) Uani 1 1 d . .
C2 C 1.0720(3) 0.3582(2) 0.2417(2) 0.0473(7) Uani 1 1 d . .
C3 C 1.0362(3) 0.3260(2) 0.1458(2) 0.0467(7) Uani 1 1 d . .
C4 C 0.9416(3) 0.2307(2) 0.0845(2) 0.0485(7) Uani 1 1 d . .
C5 C 0.8794(3) 0.1692(2) 0.1201(2) 0.0466(7) Uani 1 1 d . .
C6 C 0.9167(3) 0.1995(2) 0.2161(2) 0.0483(7) Uani 1 1 d . .
C7 C 1.0485(3) 0.3279(3) 0.3795(2) 0.0620(9) Uani 1 1 d . .
H7A H 1.0756 0.2742 0.3971 0.074 Uiso 1 1 calc R U
H7B H 1.1240 0.3895 0.4110 0.074 Uiso 1 1 calc R U
C8 C 1.1776(3) 0.4600(3) 0.3061(2) 0.0586(8) Uani 1 1 d . .
H8A H 1.1567 0.4907 0.3600 0.070 Uiso 1 1 calc R U
H8B H 1.1769 0.5067 0.2748 0.070 Uiso 1 1 calc R U
C9 C 1.0993(3) 0.3951(2) 0.1078(2) 0.0534(8) Uani 1 1 d . .
H9A H 1.1948 0.4142 0.1382 0.064 Uiso 1 1 calc R U
H9B H 1.0772 0.3561 0.0424 0.064 Uiso 1 1 calc R U
C10 C 0.9118(3) 0.1927(3) -0.0176(2) 0.0572(8) Uani 1 1 d . .
H10A H 0.9123 0.2503 -0.0361 0.069 Uiso 1 1 calc R U
H10B H 0.8239 0.1438 -0.0507 0.069 Uiso 1 1 calc R U
C11 C 0.7711(3) 0.0694(2) 0.0539(2) 0.0538(8) Uani 1 1 d . .
H11A H 0.8052 0.0273 0.0120 0.065 Uiso 1 1 calc R U
H11B H 0.7476 0.0316 0.0889 0.065 Uiso 1 1 calc R U
C12 C 0.8574(4) 0.1281(3) 0.2544(2) 0.0600(9) Uani 1 1 d . .
H12A H 0.8668 0.1682 0.3171 0.072 Uiso 1 1 calc R U
H12B H 0.7636 0.0969 0.2174 0.072 Uiso 1 1 calc R U
C13 C 0.9236(5) 0.0438(3) 0.2544(3) 0.0948(15) Uani 1 1 d . .
H13A H 0.8765 -0.0044 0.2717 0.142 Uiso 1 1 calc R U
H13B H 1.0135 0.0737 0.2978 0.142 Uiso 1 1 calc R U
H13C H 0.9227 0.0085 0.1937 0.142 Uiso 1 1 calc R U
C14 C 1.3161(3) 0.4471(3) 0.3371(3) 0.0811(12) Uani 1 1 d . .
H14A H 1.3798 0.5136 0.3752 0.122 Uiso 1 1 calc R U
H14B H 1.3365 0.4151 0.2838 0.122 Uiso 1 1 calc R U
H14C H 1.3190 0.4046 0.3717 0.122 Uiso 1 1 calc R U
C15 C 1.0124(4) 0.1411(3) -0.0437(3) 0.0795(12) Uani 1 1 d . .
H15A H 0.9928 0.1208 -0.1087 0.119 Uiso 1 1 calc R U
H15B H 1.0080 0.0812 -0.0292 0.119 Uiso 1 1 calc R U
H15C H 1.0998 0.1886 -0.0096 0.119 Uiso 1 1 calc R U
C16 C 0.6810(4) 0.4627(4) 0.4203(3) 0.0975(16) Uani 1 1 d . .
H16 H 0.6192 0.4601 0.4482 0.117 Uiso 1 1 calc R U
C17 C 0.6822(5) 0.5195(4) 0.3686(4) 0.0975(15) Uani 1 1 d . .
H17 H 0.6224 0.5576 0.3622 0.117 Uiso 1 1 calc R U
C18 C 0.7734(4) 0.5209(3) 0.3251(3) 0.0848(13) Uani 1 1 d . .
H18 H 0.7734 0.5604 0.2902 0.102 Uiso 1 1 calc R U
C19 C 0.8635(4) 0.4650(3) 0.3326(3) 0.0721(11) Uani 1 1 d . .
H19 H 0.9228 0.4656 0.3026 0.087 Uiso 1 1 calc R U
C20 C 0.8629(4) 0.4086(3) 0.3857(3) 0.0641(9) Uani 1 1 d . .
C21 C 0.7740(4) 0.4083(3) 0.4308(3) 0.0801(12) Uani 1 1 d . .
C22 C 0.8970(4) 0.3189(3) 0.4708(3) 0.0736(11) Uani 1 1 d . .
C23 C 0.9538(5) 0.2580(3) 0.5202(3) 0.0867(14) Uani 1 1 d . .
C24 C 0.9221(7) 0.2590(5) 0.5972(4) 0.131(2) Uani 1 1 d . .
H24 H 0.8665 0.2959 0.6158 0.157 Uiso 1 1 calc R U
C25 C 0.9766(9) 0.2033(5) 0.6437(4) 0.152(3) Uani 1 1 d . .
H25 H 0.9592 0.2035 0.6956 0.183 Uiso 1 1 calc R U
C26 C 1.0553(9) 0.1478(5) 0.6153(5) 0.158(3) Uani 1 1 d . .
H26 H 1.0898 0.1080 0.6454 0.189 Uiso 1 1 calc R U
C27 C 1.0827(8) 0.1530(5) 0.5385(5) 0.156(3) Uani 1 1 d . .
H27 H 1.1386 0.1171 0.5190 0.187 Uiso 1 1 calc R U
C28 C 0.7034(4) 0.5557(3) 0.0702(3) 0.0812(13) Uani 1 1 d . .
H28 H 0.6260 0.5752 0.0594 0.097 Uiso 1 1 calc R U
C29 C 0.6955(4) 0.4535(3) 0.0525(3) 0.0782(12) Uani 1 1 d . .
H29 H 0.6129 0.4058 0.0306 0.094 Uiso 1 1 calc R U
C30 C 0.8070(3) 0.4201(3) 0.0663(3) 0.0674(10) Uani 1 1 d . .
H30 H 0.8009 0.3511 0.0541 0.081 Uiso 1 1 calc R U
C31 C 0.9288(3) 0.4936(3) 0.0994(2) 0.0559(8) Uani 1 1 d . .
C32 C 0.9367(4) 0.5971(3) 0.1179(3) 0.0602(9) Uani 1 1 d . .
C33 C 0.8222(4) 0.6287(3) 0.1032(3) 0.0746(11) Uani 1 1 d . .
H33 H 0.8269 0.6975 0.1155 0.089 Uiso 1 1 calc R U
C34 C 1.1362(3) 0.5898(3) 0.1482(2) 0.0553(8) Uani 1 1 d . .
C35 C 1.2814(4) 0.6241(3) 0.1738(3) 0.0609(9) Uani 1 1 d . .
C36 C 1.3415(4) 0.7272(3) 0.1951(3) 0.0872(14) Uani 1 1 d . .
H36 H 1.2916 0.7733 0.1945 0.105 Uiso 1 1 calc R U
C37 C 1.4745(5) 0.7592(4) 0.2167(4) 0.1019(17) Uani 1 1 d . .
H37 H 1.5163 0.8277 0.2312 0.122 Uiso 1 1 calc R U
C38 C 1.5467(4) 0.6907(4) 0.2173(4) 0.0966(16) Uani 1 1 d . .
H38 H 1.6378 0.7110 0.2324 0.116 Uiso 1 1 calc R U
C39 C 1.4787(4) 0.5909(4) 0.1945(4) 0.0903(15) Uani 1 1 d . .
H39 H 1.5269 0.5435 0.1937 0.108 Uiso 1 1 calc R U
C40 C 0.4098(4) 0.2660(3) 0.0603(4) 0.0804(13) Uani 1 1 d . .
H40 H 0.3523 0.3053 0.0697 0.097 Uiso 1 1 calc R U
C41 C 0.5200(4) 0.2781(3) 0.1362(3) 0.0766(12) Uani 1 1 d . .
H41 H 0.5333 0.3239 0.1951 0.092 Uiso 1 1 calc R U
C42 C 0.6096(3) 0.2223(3) 0.1244(3) 0.0652(10) Uani 1 1 d . .
H42 H 0.6837 0.2311 0.1743 0.078 Uiso 1 1 calc R U
C43 C 0.5847(3) 0.1535(2) 0.0361(3) 0.0559(8) Uani 1 1 d . .
C44 C 0.4732(3) 0.1410(3) -0.0398(3) 0.0634(10) Uani 1 1 d . .
C45 C 0.3850(4) 0.1978(3) -0.0272(3) 0.0741(11) Uani 1 1 d . .
H45 H 0.3110 0.1897 -0.0768 0.089 Uiso 1 1 calc R U
C46 C 0.5759(3) 0.0360(3) -0.0939(3) 0.0577(8) Uani 1 1 d . .
C47 C 0.6057(4) -0.0415(3) -0.1627(3) 0.0654(9) Uani 1 1 d . .
C48 C 0.5136(5) -0.0866(4) -0.2525(3) 0.0916(14) Uani 1 1 d . .
H48 H 0.4362 -0.0675 -0.2677 0.110 Uiso 1 1 calc R U
C49 C 0.5379(6) -0.1607(4) -0.3200(4) 0.1123(18) Uani 1 1 d . .
H49 H 0.4756 -0.1948 -0.3800 0.135 Uiso 1 1 calc R U
C50 C 0.6575(6) -0.1819(4) -0.2948(4) 0.1095(17) Uani 1 1 d . .
H50 H 0.6804 -0.2270 -0.3387 0.131 Uiso 1 1 calc R U
C51 C 0.7412(5) -0.1357(3) -0.2046(4) 0.0964(15) Uani 1 1 d . .
H51 H 0.8187 -0.1541 -0.1875 0.116 Uiso 1 1 calc R U

loop_
_atom_site_aniso_label
_atom_site_aniso_U_11
_atom_site_aniso_U_22
_atom_site_aniso_U_33
_atom_site_aniso_U_23
_atom_site_aniso_U_13
_atom_site_aniso_U_12
N1 0.0705(19) 0.0652(19) 0.0574(19) 0.0215(16) 0.0302(16) 0.0127(16)
N2 0.089(3) 0.091(3) 0.075(3) 0.019(2) 0.042(2) 0.007(2)
N3 0.169(5) 0.107(3) 0.099(3) 0.067(3) 0.061(3) 0.059(3)
N4 0.0494(15) 0.0495(15) 0.0631(18) 0.0287(14) 0.0234(13) 0.0156(12)
N5 0.072(2) 0.0567(17) 0.080(2) 0.0347(17) 0.0334(18) 0.0258(16)
N6 0.0600(19) 0.070(2) 0.109(3) 0.044(2) 0.035(2) 0.0157(17)
N7 0.0482(15) 0.0546(16) 0.0659(19) 0.0242(15) 0.0222(14) 0.0139(13)
N8 0.0558(17) 0.0601(18) 0.075(2) 0.0263(17) 0.0192(16) 0.0092(15)
N9 0.080(2) 0.068(2) 0.078(2) 0.0155(18) 0.0256(19) 0.0325(18)
C1 0.0445(16) 0.0485(17) 0.0549(19) 0.0220(15) 0.0187(15) 0.0136(14)
C2 0.0389(15) 0.0461(17) 0.058(2) 0.0210(15) 0.0181(14) 0.0135(13)
C3 0.0462(16) 0.0453(16) 0.057(2) 0.0244(15) 0.0256(15) 0.0158(14)
C4 0.0447(16) 0.0497(17) 0.057(2) 0.0244(16) 0.0213(15) 0.0170(14)
C5 0.0411(16) 0.0409(15) 0.060(2) 0.0210(15) 0.0190(15) 0.0139(13)
C6 0.0457(17) 0.0450(16) 0.060(2) 0.0255(15) 0.0223(15) 0.0142(14)
C7 0.058(2) 0.064(2) 0.062(2) 0.0296(19) 0.0183(18) 0.0093(17)
C8 0.057(2) 0.054(2) 0.061(2) 0.0232(18) 0.0214(17) 0.0091(16)
C9 0.0544(19) 0.0493(18) 0.064(2) 0.0251(16) 0.0283(17) 0.0171(15)
C10 0.060(2) 0.056(2) 0.058(2) 0.0251(17) 0.0244(17) 0.0144(17)
C11 0.0494(18) 0.0460(17) 0.064(2) 0.0233(16) 0.0174(16) 0.0134(15)
C12 0.073(2) 0.0501(19) 0.058(2) 0.0230(17) 0.0276(19) 0.0122(17)
C13 0.135(4) 0.072(3) 0.105(4) 0.057(3) 0.052(3) 0.044(3)
C14 0.051(2) 0.090(3) 0.082(3) 0.024(2) 0.017(2) 0.007(2)
C15 0.088(3) 0.077(3) 0.079(3) 0.018(2) 0.051(3) 0.028(2)
C16 0.060(3) 0.120(4) 0.083(3) 0.004(3) 0.030(2) 0.021(3)
C17 0.073(3) 0.110(4) 0.095(4) 0.022(3) 0.025(3) 0.041(3)
C18 0.070(3) 0.082(3) 0.093(3) 0.024(3) 0.026(2) 0.029(2)
C19 0.062(2) 0.073(3) 0.087(3) 0.031(2) 0.034(2) 0.025(2)
C20 0.055(2) 0.059(2) 0.062(2) 0.0106(18) 0.0208(18) 0.0050(17)
C21 0.069(3) 0.083(3) 0.066(3) 0.006(2) 0.030(2) 0.007(2)
C22 0.087(3) 0.068(2) 0.053(2) 0.0151(19) 0.029(2) 0.003(2)
C23 0.116(4) 0.068(3) 0.063(3) 0.023(2) 0.035(3) 0.001(3)
C24 0.211(7) 0.115(5) 0.096(4) 0.060(4) 0.082(5) 0.040(5)
C25 0.253(10) 0.113(5) 0.079(4) 0.050(4) 0.058(5) 0.006(6)
C26 0.281(11) 0.105(5) 0.094(5) 0.066(4) 0.056(6) 0.046(6)
C27 0.242(8) 0.135(6) 0.125(6) 0.085(5) 0.062(6) 0.086(6)
C28 0.063(3) 0.098(3) 0.109(4) 0.057(3) 0.040(3) 0.042(2)
C29 0.058(2) 0.085(3) 0.102(3) 0.047(3) 0.031(2) 0.022(2)
C30 0.058(2) 0.068(2) 0.084(3) 0.037(2) 0.028(2) 0.0206(19)
C31 0.0535(19) 0.067(2) 0.060(2) 0.0316(18) 0.0271(17) 0.0252(17)
C32 0.068(2) 0.069(2) 0.064(2) 0.037(2) 0.0355(19) 0.0265(19)
C33 0.079(3) 0.074(3) 0.097(3) 0.047(2) 0.044(3) 0.044(2)
C34 0.059(2) 0.058(2) 0.059(2) 0.0313(17) 0.0270(17) 0.0168(17)
C35 0.061(2) 0.060(2) 0.068(2) 0.0321(19) 0.0265(19) 0.0136(18)
C36 0.071(3) 0.067(3) 0.112(4) 0.039(3) 0.022(3) 0.007(2)
C37 0.077(3) 0.077(3) 0.125(5) 0.038(3) 0.024(3) -0.014(3)
C38 0.054(2) 0.105(4) 0.120(4) 0.048(3) 0.027(3) -0.001(3)
C39 0.058(2) 0.090(3) 0.132(4) 0.052(3) 0.040(3) 0.021(2)
C40 0.058(2) 0.069(3) 0.120(4) 0.039(3) 0.036(3) 0.027(2)
C41 0.070(3) 0.066(2) 0.096(3) 0.024(2) 0.043(3) 0.022(2)
C42 0.053(2) 0.067(2) 0.076(3) 0.026(2) 0.0272(19) 0.0180(18)
C43 0.0488(18) 0.0452(18) 0.079(3) 0.0278(18) 0.0279(18) 0.0128(15)
C44 0.0492(19) 0.060(2) 0.087(3) 0.038(2) 0.0250(19) 0.0138(17)
C45 0.052(2) 0.071(3) 0.099(3) 0.037(3) 0.022(2) 0.0215(19)
C46 0.0537(19) 0.0510(19) 0.067(2) 0.0284(18) 0.0201(17) 0.0083(16)
C47 0.067(2) 0.058(2) 0.063(2) 0.0213(19) 0.0230(19) 0.0073(18)
C48 0.092(3) 0.099(3) 0.070(3) 0.025(3) 0.021(3) 0.027(3)
C49 0.138(5) 0.109(4) 0.068(3) 0.014(3) 0.035(3) 0.031(4)
C50 0.140(5) 0.088(3) 0.088(4) 0.015(3) 0.041(4) 0.048(4)
C51 0.107(4) 0.077(3) 0.092(4) 0.013(3) 0.036(3) 0.041(3)

loop_
_atom_type_symbol
_atom_type_description
_atom_type_scat_dispersion_real
_atom_type_scat_dispersion_imag
_atom_type_scat_source
C C 0.0181 0.0091 'International Tables Vol C Tables 4.2.6.8 and 6.1.1.4'
H H 0.0000 0.0000 'International Tables Vol C Tables 4.2.6.8 and 6.1.1.4'
N N 0.0311 0.0180 'International Tables Vol C Tables 4.2.6.8 and 6.1.1.4'

loop_
_geom_angle_atom_site_label_1
_geom_angle_atom_site_label_2
_geom_angle_atom_site_label_3
_geom_angle
C22 N1 C20 105.4(3)
C22 N1 C7 129.4(3)
C20 N1 C7 125.3(3)
C22 N2 C21 104.5(4)
C23 N3 C27 119.2(5)
C34 N4 C31 106.5(3)
C34 N4 C9 129.0(3)
C31 N4 C9 124.5(3)
C34 N5 C32 105.0(3)
C35 N6 C39 117.0(4)
C46 N7 C43 106.3(3)
C46 N7 C11 128.8(3)
C43 N7 C11 124.7(3)
C46 N8 C44 105.7(3)
C47 N9 C51 118.3(4)
C6 C1 C2 119.8(3)
C6 C1 C7 119.8(3)
C2 C1 C7 120.4(3)
C3 C2 C1 119.6(3)
C3 C2 C8 119.6(3)
C1 C2 C8 120.8(3)
C2 C3 C4 120.9(3)
C2 C3 C9 119.6(3)
C4 C3 C9 119.5(3)
C5 C4 C3 119.2(3)
C5 C4 C10 120.1(3)
C3 C4 C10 120.6(3)
C4 C5 C6 120.4(3)
C4 C5 C11 119.4(3)
C6 C5 C11 120.3(3)
C1 C6 C5 120.0(3)
C1 C6 C12 119.8(3)
C5 C6 C12 120.1(3)
N1 C7 C1 113.9(3)
N1 C7 H7A 108.8
C1 C7 H7A 108.8
N1 C7 H7B 108.8
C1 C7 H7B 108.8
H7A C7 H7B 107.7
C2 C8 C14 112.4(3)
C2 C8 H8A 109.1
C14 C8 H8A 109.1
C2 C8 H8B 109.1
C14 C8 H8B 109.1
H8A C8 H8B 107.8
N4 C9 C3 114.6(3)
N4 C9 H9A 108.6
C3 C9 H9A 108.6
N4 C9 H9B 108.6
C3 C9 H9B 108.6
H9A C9 H9B 107.6
C4 C10 C15 111.8(3)
C4 C10 H10A 109.3
C15 C10 H10A 109.3
C4 C10 H10B 109.3
C15 C10 H10B 109.3
H10A C10 H10B 107.9
N7 C11 C5 113.2(3)
N7 C11 H11A 108.9
C5 C11 H11A 108.9
N7 C11 H11B 108.9
C5 C11 H11B 108.9
H11A C11 H11B 107.8
C13 C12 C6 112.1(3)
C13 C12 H12A 109.2
C6 C12 H12A 109.2
C13 C12 H12B 109.2
C6 C12 H12B 109.2
H12A C12 H12B 107.9
C12 C13 H13A 109.5
C12 C13 H13B 109.5
H13A C13 H13B 109.5
C12 C13 H13C 109.5
H13A C13 H13C 109.5
H13B C13 H13C 109.5
C8 C14 H14A 109.5
C8 C14 H14B 109.5
H14A C14 H14B 109.5
C8 C14 H14C 109.5
H14A C14 H14C 109.5
H14B C14 H14C 109.5
C10 C15 H15A 109.5
C10 C15 H15B 109.5
H15A C15 H15B 109.5
C10 C15 H15C 109.5
H15A C15 H15C 109.5
H15B C15 H15C 109.5
C17 C16 C21 118.9(4)
C17 C16 H16 120.6
C21 C16 H16 120.6
C16 C17 C18 120.1(5)
C16 C17 H17 119.9
C18 C17 H17 119.9
C19 C18 C17 121.6(5)
C19 C18 H18 119.2
C17 C18 H18 119.2
C20 C19 C18 118.1(4)
C20 C19 H19 120.9
C18 C19 H19 120.9
C19 C20 N1 133.1(3)
C19 C20 C21 120.7(4)
N1 C20 C21 106.1(4)
N2 C21 C20 110.1(4)
N2 C21 C16 129.4(4)
C20 C21 C16 120.5(5)
N2 C22 N1 113.9(4)
N2 C22 C23 120.1(4)
N1 C22 C23 125.9(4)
N3 C23 C24 122.3(5)
N3 C23 C22 120.2(4)
C24 C23 C22 117.5(5)
C25 C24 C23 117.2(6)
C25 C24 H24 121.4
C23 C24 H24 121.4
C26 C25 C24 121.2(6)
C26 C25 H25 119.4
C24 C25 H25 119.4
C25 C26 C27 117.2(6)
C25 C26 H26 121.4
C27 C26 H26 121.4
N3 C27 C26 122.7(7)
N3 C27 H27 118.6
C26 C27 H27 118.6
C33 C28 C29 121.4(4)
C33 C28 H28 119.3
C29 C28 H28 119.3
C30 C29 C28 121.8(4)
C30 C29 H29 119.1
C28 C29 H29 119.1
C29 C30 C31 117.5(4)
C29 C30 H30 121.3
C31 C30 H30 121.3
N4 C31 C30 134.4(3)
N4 C31 C32 104.9(3)
C30 C31 C32 120.7(3)
N5 C32 C33 128.5(4)
N5 C32 C31 110.9(3)
C33 C32 C31 120.6(4)
C28 C33 C32 118.1(4)
C28 C33 H33 120.9
C32 C33 H33 120.9
N5 C34 N4 112.7(3)
N5 C34 C35 120.9(3)
N4 C34 C35 126.4(3)
N6 C35 C36 122.1(4)
N6 C35 C34 119.6(3)
C36 C35 C34 118.2(4)
C37 C36 C35 118.7(4)
C37 C36 H36 120.6
C35 C36 H36 120.6
C36 C37 C38 120.1(4)
C36 C37 H37 119.9
C38 C37 H37 119.9
C37 C38 C39 116.9(4)
C37 C38 H38 121.6
C39 C38 H38 121.6
N6 C39 C38 125.0(4)
N6 C39 H39 117.5
C38 C39 H39 117.5
C45 C40 C41 121.5(4)
C45 C40 H40 119.3
C41 C40 H40 119.3
C42 C41 C40 120.8(4)
C42 C41 H41 119.6
C40 C41 H41 119.6
C43 C42 C41 117.7(4)
C43 C42 H42 121.1
C41 C42 H42 121.1
C42 C43 N7 133.5(3)
C42 C43 C44 121.2(3)
N7 C43 C44 105.3(3)
N8 C44 C45 129.6(4)
N8 C44 C43 109.9(3)
C45 C44 C43 120.5(4)
C40 C45 C44 118.3(4)
C40 C45 H45 120.9
C44 C45 H45 120.9
N8 C46 N7 112.7(3)
N8 C46 C47 120.5(4)
N7 C46 C47 126.7(3)
N9 C47 C48 122.0(4)
N9 C47 C46 120.5(4)
C48 C47 C46 117.5(4)
C47 C48 C49 119.4(5)
C47 C48 H48 120.3
C49 C48 H48 120.3
C50 C49 C48 117.9(5)
C50 C49 H49 121.1
C48 C49 H49 121.1
C51 C50 C49 118.8(5)
C51 C50 H50 120.6
C49 C50 H50 120.6
N9 C51 C50 123.5(5)
N9 C51 H51 118.2
C50 C51 H51 118.2

loop_
_geom_bond_atom_site_label_1
_geom_bond_atom_site_label_2
_geom_bond_distance
N1 C22 1.376(4)
N1 C20 1.379(5)
N1 C7 1.469(4)
N2 C22 1.310(5)
N2 C21 1.382(6)
N3 C23 1.316(6)
N3 C27 1.317(6)
N4 C34 1.379(4)
N4 C31 1.388(4)
N4 C9 1.478(4)
N5 C34 1.320(4)
N5 C32 1.378(4)
N6 C35 1.323(5)
N6 C39 1.329(4)
N7 C46 1.374(4)
N7 C43 1.397(4)
N7 C11 1.480(4)
N8 C46 1.327(4)
N8 C44 1.377(5)
N9 C47 1.322(5)
N9 C51 1.340(5)
C1 C6 1.406(4)
C1 C2 1.407(4)
C1 C7 1.503(5)
C2 C3 1.402(4)
C2 C8 1.519(4)
C3 C4 1.406(4)
C3 C9 1.512(4)
C4 C5 1.400(4)
C4 C10 1.503(4)
C5 C6 1.407(4)
C5 C11 1.519(4)
C6 C12 1.520(4)
C7 H7A 0.9700
C7 H7B 0.9700
C8 C14 1.527(4)
C8 H8A 0.9700
C8 H8B 0.9700
C9 H9A 0.9700
C9 H9B 0.9700
C10 C15 1.523(4)
C10 H10A 0.9700
C10 H10B 0.9700
C11 H11A 0.9700
C11 H11B 0.9700
C12 C13 1.516(5)
C12 H12A 0.9700
C12 H12B 0.9700
C13 H13A 0.9600
C13 H13B 0.9600
C13 H13C 0.9600
C14 H14A 0.9600
C14 H14B 0.9600
C14 H14C 0.9600
C15 H15A 0.9600
C15 H15B 0.9600
C15 H15C 0.9600
C16 C17 1.359(6)
C16 C21 1.397(6)
C16 H16 0.9300
C17 C18 1.398(6)
C17 H17 0.9300
C18 C19 1.383(5)
C18 H18 0.9300
C19 C20 1.372(5)
C19 H19 0.9300
C20 C21 1.395(5)
C22 C23 1.472(6)
C23 C24 1.410(6)
C24 C25 1.371(8)
C24 H24 0.9300
C25 C26 1.356(9)
C25 H25 0.9300
C26 C27 1.408(8)
C26 H26 0.9300
C27 H27 0.9300
C28 C33 1.362(5)
C28 C29 1.381(5)
C28 H28 0.9300
C29 C30 1.379(5)
C29 H29 0.9300
C30 C31 1.390(5)
C30 H30 0.9300
C31 C32 1.397(5)
C32 C33 1.396(5)
C33 H33 0.9300
C34 C35 1.480(4)
C35 C36 1.394(5)
C36 C37 1.361(5)
C36 H36 0.9300
C37 C38 1.366(6)
C37 H37 0.9300
C38 C39 1.369(6)
C38 H38 0.9300
C39 H39 0.9300
C40 C45 1.368(6)
C40 C41 1.405(6)
C40 H40 0.9300
C41 C42 1.391(5)
C41 H41 0.9300
C42 C43 1.383(5)
C42 H42 0.9300
C43 C44 1.410(5)
C44 C45 1.391(5)
C45 H45 0.9300
C46 C47 1.468(5)
C47 C48 1.385(6)
C48 C49 1.394(6)
C48 H48 0.9300
C49 C50 1.381(7)
C49 H49 0.9300
C50 C51 1.361(7)
C50 H50 0.9300
C51 H51 0.9300

loop_
_geom_torsion_atom_site_label_1
_geom_torsion_atom_site_label_2
_geom_torsion_atom_site_label_3
_geom_torsion_atom_site_label_4
_geom_torsion
C6 C1 C2 C3 0.2(4)
C7 C1 C2 C3 -179.8(3)
C6 C1 C2 C8 -178.3(3)
C7 C1 C2 C8 1.7(5)
C1 C2 C3 C4 -0.4(4)
C8 C2 C3 C4 178.1(3)
C1 C2 C3 C9 179.0(3)
C8 C2 C3 C9 -2.5(4)
C2 C3 C4 C5 2.2(4)
C9 C3 C4 C5 -177.2(3)
C2 C3 C4 C10 -174.9(3)
C9 C3 C4 C10 5.6(4)
C3 C4 C5 C6 -3.7(4)
C10 C4 C5 C6 173.4(3)
C3 C4 C5 C11 176.2(3)
C10 C4 C5 C11 -6.6(4)
C2 C1 C6 C5 -1.7(5)
C7 C1 C6 C5 178.3(3)
C2 C1 C6 C12 176.5(3)
C7 C1 C6 C12 -3.5(5)
C4 C5 C6 C1 3.5(4)
C11 C5 C6 C1 -176.5(3)
C4 C5 C6 C12 -174.7(3)
C11 C5 C6 C12 5.3(4)
C22 N1 C7 C1 133.8(4)
C20 N1 C7 C1 -47.2(5)
C6 C1 C7 N1 -67.0(4)
C2 C1 C7 N1 113.0(3)
C3 C2 C8 C14 -92.3(4)
C1 C2 C8 C14 86.2(4)
C34 N4 C9 C3 135.4(3)
C31 N4 C9 C3 -46.4(4)
C2 C3 C9 N4 -69.4(4)
C4 C3 C9 N4 110.1(3)
C5 C4 C10 C15 -94.9(4)
C3 C4 C10 C15 82.3(4)
C46 N7 C11 C5 134.9(3)
C43 N7 C11 C5 -50.1(4)
C4 C5 C11 N7 -66.8(4)
C6 C5 C11 N7 113.2(3)
C1 C6 C12 C13 -98.7(4)
C5 C6 C12 C13 79.5(4)
C21 C16 C17 C18 1.6(8)
C16 C17 C18 C19 0.3(8)
C17 C18 C19 C20 -1.0(7)
C18 C19 C20 N1 -176.5(4)
C18 C19 C20 C21 -0.2(6)
C22 N1 C20 C19 175.5(4)
C7 N1 C20 C19 -3.7(7)
C22 N1 C20 C21 -1.1(4)
C7 N1 C20 C21 179.7(3)
C22 N2 C21 C20 0.5(5)
C22 N2 C21 C16 -178.3(5)
C19 C20 C21 N2 -176.7(4)
N1 C20 C21 N2 0.4(5)
C19 C20 C21 C16 2.1(6)
N1 C20 C21 C16 179.3(4)
C17 C16 C21 N2 175.8(5)
C17 C16 C21 C20 -2.8(7)
C21 N2 C22 N1 -1.2(5)
C21 N2 C22 C23 177.4(4)
C20 N1 C22 N2 1.5(5)
C7 N1 C22 N2 -179.3(4)
C20 N1 C22 C23 -177.0(4)
C7 N1 C22 C23 2.2(7)
C27 N3 C23 C24 0.8(9)
C27 N3 C23 C22 179.7(5)
N2 C22 C23 N3 164.7(5)
N1 C22 C23 N3 -16.8(7)
N2 C22 C23 C24 -16.3(7)
N1 C22 C23 C24 162.2(5)
N3 C23 C24 C25 -0.2(9)
C22 C23 C24 C25 -179.2(5)
C23 C24 C25 C26 -1.4(11)
C24 C25 C26 C27 2.3(13)
C23 N3 C27 C26 0.3(11)
C25 C26 C27 N3 -1.8(12)
C33 C28 C29 C30 -0.7(7)
C28 C29 C30 C31 0.2(6)
C34 N4 C31 C30 178.6(4)
C9 N4 C31 C30 0.0(6)
C34 N4 C31 C32 0.1(4)
C9 N4 C31 C32 -178.5(3)
C29 C30 C31 N4 -178.1(4)
C29 C30 C31 C32 0.3(6)
C34 N5 C32 C33 -178.2(4)
C34 N5 C32 C31 0.6(4)
N4 C31 C32 N5 -0.4(4)
C30 C31 C32 N5 -179.2(3)
N4 C31 C32 C33 178.5(3)
C30 C31 C32 C33 -0.3(6)
C29 C28 C33 C32 0.6(7)
N5 C32 C33 C28 178.5(4)
C31 C32 C33 C28 -0.1(6)
C32 N5 C34 N4 -0.5(4)
C32 N5 C34 C35 177.5(3)
C31 N4 C34 N5 0.3(4)
C9 N4 C34 N5 178.8(3)
C31 N4 C34 C35 -177.6(3)
C9 N4 C34 C35 0.8(6)
C39 N6 C35 C36 -0.1(7)
C39 N6 C35 C34 178.1(4)
N5 C34 C35 N6 179.4(4)
N4 C34 C35 N6 -2.8(6)
N5 C34 C35 C36 -2.3(6)
N4 C34 C35 C36 175.5(4)
N6 C35 C36 C37 -0.3(7)
C34 C35 C36 C37 -178.6(4)
C35 C36 C37 C38 0.1(8)
C36 C37 C38 C39 0.5(8)
C35 N6 C39 C38 0.8(8)
C37 C38 C39 N6 -1.1(8)
C45 C40 C41 C42 1.4(6)
C40 C41 C42 C43 -1.3(5)
C41 C42 C43 N7 -179.7(3)
C41 C42 C43 C44 0.7(5)
C46 N7 C43 C42 179.0(4)
C11 N7 C43 C42 3.0(6)
C46 N7 C43 C44 -1.4(3)
C11 N7 C43 C44 -177.4(3)
C46 N8 C44 C45 -179.2(4)
C46 N8 C44 C43 -0.2(4)
C42 C43 C44 N8 -179.3(3)
N7 C43 C44 N8 1.0(4)
C42 C43 C44 C45 -0.2(5)
N7 C43 C44 C45 -179.9(3)
C41 C40 C45 C44 -0.9(6)
N8 C44 C45 C40 179.2(4)
C43 C44 C45 C40 0.3(6)
C44 N8 C46 N7 -0.7(4)
C44 N8 C46 C47 -178.5(3)
C43 N7 C46 N8 1.4(4)
C11 N7 C46 N8 177.1(3)
C43 N7 C46 C47 179.0(3)
C11 N7 C46 C47 -5.3(5)
C51 N9 C47 C48 -0.7(6)
C51 N9 C47 C46 -179.4(4)
N8 C46 C47 N9 173.0(3)
N7 C46 C47 N9 -4.5(6)
N8 C46 C47 C48 -5.8(5)
N7 C46 C47 C48 176.8(4)
N9 C47 C48 C49 1.4(7)
C46 C47 C48 C49 -179.9(4)
C47 C48 C49 C50 -3.5(8)
C48 C49 C50 C51 4.8(9)
C47 N9 C51 C50 2.2(8)
C49 C50 C51 N9 -4.4(9)

loop_
_platon_squeeze_void_nr
_platon_squeeze_void_average_x
_platon_squeeze_void_average_y
_platon_squeeze_void_average_z
_platon_squeeze_void_volume
_platon_squeeze_void_count_electrons
_platon_squeeze_void_content
1 0.500 0.500 0.500 339 58 ' '
